data_2239010
loop_
_publ_author_name
'Gangadharan, Rajeswari'
'Kiruthika, Selvarangam E.'
'Sethusankar, K.'
'Perumal, P. T.'

_publ_section_title
;
 Methyl
 4-(4-bromoanilino)-2',5-dioxo-5<i>H</i>-spiro[furan-2,3'-indoline]-3-carboxylate
;
_journal_coeditor_code SU2688
_journal_issue 2
_journal_name_full 'Acta Crystallographica Section E'
_journal_page_first o210
_journal_page_last o211
_journal_paper_doi 10.1107/S1600536814001329
_journal_volume 70
_journal_year 2014
_chemical_formula_iupac 'C19 H13 Br N2 O5'
_chemical_formula_moiety 'C19 H13 Br N2 O5'
_chemical_formula_sum 'C19 H13 Br N2 O5'
_chemical_formula_weight 429.21
_chemical_name_systematic 'Methyl 4-(4-bromoanilino)-2',5-dioxo-5<i>H</i>-spiro[furan-2,3'-indoline]-3-carboxylate'
_space_group_IT_number 2
_symmetry_cell_setting triclinic
_symmetry_space_group_name_Hall '-P 1'
_symmetry_space_group_name_H-M 'P -1'
_atom_sites_solution_hydrogens geom
_atom_sites_solution_primary direct
_atom_sites_solution_secondary difmap
_audit_creation_method SHELXL-97
_cell_angle_alpha 81.565(5)
_cell_angle_beta 81.944(5)
_cell_angle_gamma 76.183(5)
_cell_formula_units_Z 2
_cell_length_a 7.845(5)
_cell_length_b 8.365(5)
_cell_length_c 13.703(5)
_cell_measurement_reflns_used 3611
_cell_measurement_temperature 296(2)
_cell_measurement_theta_max 30.69
_cell_measurement_theta_min 2.52
_cell_volume 858.6(8)
_computing_cell_refinement 'SAINT (Bruker, 2008)'
_computing_data_collection 'APEX2 (Bruker, 2008)'
_computing_data_reduction 'SAINT (Bruker, 2008)'
_computing_molecular_graphics 'ORTEP-3 for Windows (Farrugia, 2012)'
_computing_publication_material 'SHELXL-97 (Sheldrick, 2008)  and PLATON (Spek, 2009)'
_computing_structure_refinement 'SHELXL-97 (Sheldrick, 2008)'
_computing_structure_solution 'SHELXS97 (Sheldrick, 2008)'
_diffrn_ambient_temperature 296(2)
_diffrn_measured_fraction_theta_full 1.000
_diffrn_measured_fraction_theta_max 0.985
_diffrn_measurement_device_type 'Bruker SMART APEXII area-detector diffractometer'
_diffrn_measurement_method '\w and \f scans'
_diffrn_radiation_monochromator graphite
_diffrn_radiation_source 'fine-focus sealed tube'
_diffrn_radiation_type MoK\a
_diffrn_radiation_wavelength 0.71073
_diffrn_reflns_av_R_equivalents 0.0318
_diffrn_reflns_av_sigmaI/netI 0.0348
_diffrn_reflns_limit_h_max 11
_diffrn_reflns_limit_h_min -11
_diffrn_reflns_limit_k_max 11
_diffrn_reflns_limit_k_min -10
_diffrn_reflns_limit_l_max 19
_diffrn_reflns_limit_l_min -19
_diffrn_reflns_number 19580
_diffrn_reflns_theta_full 25.00
_diffrn_reflns_theta_max 30.69
_diffrn_reflns_theta_min 2.52
_exptl_absorpt_coefficient_mu 2.429
_exptl_absorpt_correction_T_max 0.615
_exptl_absorpt_correction_T_min 0.487
_exptl_absorpt_correction_type multi-scan
_exptl_absorpt_process_details '(SADABS; Bruker, 2008)'
_exptl_crystal_colour yellow
_exptl_crystal_density_diffrn 1.660
_exptl_crystal_density_method 'not measured'
_exptl_crystal_description block
_exptl_crystal_F_000 432
_exptl_crystal_size_max 0.30
_exptl_crystal_size_mid 0.25
_exptl_crystal_size_min 0.20
_refine_diff_density_max 0.300
_refine_diff_density_min -0.311
_refine_ls_extinction_method none
_refine_ls_goodness_of_fit_ref 1.024
_refine_ls_hydrogen_treatment mixed
_refine_ls_matrix_type full
_refine_ls_number_parameters 251
_refine_ls_number_reflns 5243
_refine_ls_number_restraints 0
_refine_ls_restrained_S_all 1.024
_refine_ls_R_factor_all 0.0628
_refine_ls_R_factor_gt 0.0338
_refine_ls_shift/su_max 0.001
_refine_ls_shift/su_mean 0.000
_refine_ls_structure_factor_coef Fsqd
_refine_ls_weighting_details 'calc w=1/[\s^2^(Fo^2^)+(0.0509P)^2^+0.0269P] where P=(Fo^2^+2Fc^2^)/3'
_refine_ls_weighting_scheme calc
_refine_ls_wR_factor_gt 0.0848
_refine_ls_wR_factor_ref 0.0952
_reflns_number_gt 3611
_reflns_number_total 5243
_reflns_threshold_expression >2sigma(I)
_cod_data_source_file su2688sup1.cif
_cod_data_source_block I
_cod_database_code 2239010
_cod_database_fobs_code 2239010

loop_
_symmetry_equiv_pos_as_xyz
'x, y, z'
'-x, -y, -z'

loop_
_atom_site_type_symbol
_atom_site_label
_atom_site_fract_x
_atom_site_fract_y
_atom_site_fract_z
_atom_site_U_iso_or_equiv
_atom_site_adp_type
_atom_site_calc_flag
_atom_site_refinement_flags
_atom_site_occupancy
_atom_site_symmetry_multiplicity
C C1 -0.4990(3) 0.6472(2) 0.90768(17) 0.0504(5) Uani d . 1 1
H H1 -0.5215 0.6959 0.9664 0.060 Uiso calc R 1 1
C C2 -0.6306(3) 0.6597(3) 0.8475(2) 0.0582(6) Uani d . 1 1
H H2 -0.7443 0.7179 0.8665 0.070 Uiso calc R 1 1
C C3 -0.5985(3) 0.5890(2) 0.76091(18) 0.0558(6) Uani d . 1 1
H H3 -0.6902 0.5995 0.7225 0.067 Uiso calc R 1 1
C C4 -0.4295(3) 0.5013(2) 0.72958(16) 0.0466(5) Uani d . 1 1
H H4 -0.4066 0.4538 0.6705 0.056 Uiso calc R 1 1
C C5 -0.2984(2) 0.48741(19) 0.78896(13) 0.0364(4) Uani d . 1 1
C C6 -0.3335(2) 0.5594(2) 0.87638(13) 0.0380(4) Uani d . 1 1
C C7 -0.0421(2) 0.4317(2) 0.87382(12) 0.0337(4) Uani d . 1 1
C C8 -0.1067(2) 0.40203(19) 0.77657(12) 0.0332(3) Uani d . 1 1
C C9 0.0787(2) 0.3804(2) 0.62970(13) 0.0370(4) Uani d . 1 1
C C10 0.0397(2) 0.2139(2) 0.66609(12) 0.0340(4) Uani d . 1 1
C C11 -0.0593(2) 0.22549(19) 0.75528(12) 0.0329(3) Uani d . 1 1
C C12 -0.0965(2) 0.0843(2) 0.82184(12) 0.0334(3) Uani d . 1 1
C C13 -0.2248(3) -0.0121(2) 0.97751(15) 0.0555(5) Uani d . 1 1
H H13A -0.3023 -0.0637 0.9511 0.083 Uiso calc R 1 1
H H13B -0.2802 0.0271 1.0392 0.083 Uiso calc R 1 1
H H13C -0.1165 -0.0913 0.9885 0.083 Uiso calc R 1 1
C C14 0.2003(2) 0.0426(2) 0.53099(13) 0.0366(4) Uani d . 1 1
C C15 0.3175(3) -0.1104(2) 0.52758(14) 0.0429(4) Uani d . 1 1
H H15 0.3302 -0.1848 0.5850 0.052 Uiso calc R 1 1
C C16 0.4145(3) -0.1526(2) 0.44021(14) 0.0424(4) Uani d . 1 1
H H16 0.4923 -0.2554 0.4381 0.051 Uiso calc R 1 1
C C17 0.3960(2) -0.0425(2) 0.35616(13) 0.0389(4) Uani d . 1 1
C C18 0.2789(3) 0.1086(2) 0.35738(13) 0.0426(4) Uani d . 1 1
H H18 0.2666 0.1819 0.2995 0.051 Uiso calc R 1 1
C C19 0.1797(3) 0.1509(2) 0.44496(13) 0.0418(4) Uani d . 1 1
H H19 0.0990 0.2523 0.4461 0.050 Uiso calc R 1 1
N N1 -0.1789(2) 0.52477(18) 0.92420(11) 0.0400(3) Uani d . 1 1
N N2 0.1045(2) 0.07406(19) 0.62338(12) 0.0440(4) Uani d . 1 1
O O1 0.10713(17) 0.37852(16) 0.89603(10) 0.0427(3) Uani d . 1 1
O O2 -0.01219(16) 0.48646(14) 0.69475(9) 0.0378(3) Uani d . 1 1
O O3 0.17429(19) 0.42333(17) 0.56122(10) 0.0513(3) Uani d . 1 1
O O4 -0.18764(17) 0.12567(14) 0.90801(9) 0.0405(3) Uani d . 1 1
O O5 -0.04501(18) -0.05806(15) 0.80338(10) 0.0458(3) Uani d . 1 1
Br Br1 0.53764(3) -0.10026(3) 0.237127(14) 0.05583(10) Uani d . 1 1
H H1A -0.171(3) 0.566(3) 0.9820(18) 0.067 Uiso d . 1 1
H H2A 0.077(3) -0.004(3) 0.6630(19) 0.067 Uiso d . 1 1

loop_
_atom_site_aniso_label
_atom_site_aniso_U_11
_atom_site_aniso_U_22
_atom_site_aniso_U_33
_atom_site_aniso_U_12
_atom_site_aniso_U_13
_atom_site_aniso_U_23
C1 0.0486(12) 0.0401(10) 0.0558(12) -0.0017(9) 0.0012(10) -0.0043(9)
C2 0.0434(12) 0.0434(11) 0.0796(17) -0.0040(9) -0.0056(11) 0.0091(11)
C3 0.0466(12) 0.0486(11) 0.0721(16) -0.0154(9) -0.0230(11) 0.0164(11)
C4 0.0535(12) 0.0409(10) 0.0489(11) -0.0160(9) -0.0179(9) 0.0048(8)
C5 0.0427(10) 0.0273(8) 0.0390(9) -0.0086(7) -0.0089(8) 0.0025(7)
C6 0.0418(10) 0.0294(8) 0.0403(9) -0.0062(7) -0.0032(8) -0.0003(7)
C7 0.0426(10) 0.0303(8) 0.0296(8) -0.0098(7) -0.0047(7) -0.0048(6)
C8 0.0411(9) 0.0319(8) 0.0280(8) -0.0107(7) -0.0057(7) -0.0025(6)
C9 0.0434(10) 0.0384(9) 0.0314(8) -0.0120(8) -0.0064(7) -0.0039(7)
C10 0.0407(9) 0.0334(8) 0.0296(8) -0.0093(7) -0.0061(7) -0.0054(6)
C11 0.0398(9) 0.0312(8) 0.0289(8) -0.0074(7) -0.0071(7) -0.0045(6)
C12 0.0368(9) 0.0335(8) 0.0307(8) -0.0076(7) -0.0073(7) -0.0029(6)
C13 0.0698(14) 0.0489(11) 0.0409(11) -0.0155(10) 0.0080(10) 0.0075(9)
C14 0.0447(10) 0.0385(9) 0.0296(8) -0.0141(8) -0.0013(7) -0.0081(7)
C15 0.0595(12) 0.0342(9) 0.0328(9) -0.0087(8) -0.0039(8) -0.0008(7)
C16 0.0509(11) 0.0354(9) 0.0377(10) -0.0039(8) -0.0019(8) -0.0062(7)
C17 0.0456(10) 0.0425(9) 0.0322(9) -0.0163(8) -0.0016(7) -0.0082(7)
C18 0.0604(12) 0.0399(9) 0.0303(9) -0.0163(9) -0.0104(8) 0.0000(7)
C19 0.0538(11) 0.0357(9) 0.0360(9) -0.0053(8) -0.0120(8) -0.0060(7)
N1 0.0453(9) 0.0400(8) 0.0351(8) -0.0048(7) -0.0057(7) -0.0123(6)
N2 0.0628(11) 0.0354(8) 0.0331(8) -0.0137(7) 0.0063(7) -0.0081(6)
O1 0.0403(7) 0.0487(7) 0.0402(7) -0.0053(6) -0.0085(6) -0.0126(6)
O2 0.0499(7) 0.0329(6) 0.0316(6) -0.0140(5) -0.0012(5) -0.0026(5)
O3 0.0622(9) 0.0502(8) 0.0425(8) -0.0225(7) 0.0098(7) -0.0068(6)
O4 0.0508(8) 0.0346(6) 0.0330(6) -0.0081(5) 0.0012(5) -0.0020(5)
O5 0.0613(9) 0.0318(6) 0.0423(7) -0.0088(6) -0.0003(6) -0.0056(5)
Br1 0.06364(16) 0.06784(16) 0.03773(12) -0.02209(11) 0.00927(9) -0.01359(9)

loop_
_atom_type_symbol
_atom_type_description
_atom_type_scat_dispersion_real
_atom_type_scat_dispersion_imag
_atom_type_scat_source
C C 0.0033 0.0016 'International Tables Vol C Tables 4.2.6.8 and 6.1.1.4'
H H 0.0000 0.0000 'International Tables Vol C Tables 4.2.6.8 and 6.1.1.4'
N N 0.0061 0.0033 'International Tables Vol C Tables 4.2.6.8 and 6.1.1.4'
O O 0.0106 0.0060 'International Tables Vol C Tables 4.2.6.8 and 6.1.1.4'
Br Br -0.2901 2.4595 'International Tables Vol C Tables 4.2.6.8 and 6.1.1.4'

loop_
_geom_angle_atom_site_label_1
_geom_angle_atom_site_label_2
_geom_angle_atom_site_label_3
_geom_angle
C6 C1 C2 116.7(2)
C6 C1 H1 121.7
C2 C1 H1 121.7
C3 C2 C1 122.0(2)
C3 C2 H2 119.0
C1 C2 H2 119.0
C2 C3 C4 120.7(2)
C2 C3 H3 119.6
C4 C3 H3 119.6
C5 C4 C3 117.7(2)
C5 C4 H4 121.1
C3 C4 H4 121.1
C4 C5 C6 120.74(18)
C4 C5 C8 130.56(18)
C6 C5 C8 108.70(14)
C1 C6 C5 122.12(17)
C1 C6 N1 128.20(18)
C5 C6 N1 109.67(15)
O1 C7 N1 128.24(15)
O1 C7 C8 124.32(15)
N1 C7 C8 107.43(15)
O2 C8 C11 103.78(14)
O2 C8 C5 110.91(13)
C11 C8 C5 118.36(14)
O2 C8 C7 106.91(13)
C11 C8 C7 114.63(13)
C5 C8 C7 101.94(14)
O3 C9 O2 121.60(16)
O3 C9 C10 130.94(17)
O2 C9 C10 107.37(15)
N2 C10 C11 125.71(16)
N2 C10 C9 126.41(17)
C11 C10 C9 107.60(14)
C10 C11 C12 123.83(15)
C10 C11 C8 109.57(14)
C12 C11 C8 126.35(15)
O5 C12 O4 123.21(16)
O5 C12 C11 123.72(16)
O4 C12 C11 113.02(14)
O4 C13 H13A 109.5
O4 C13 H13B 109.5
H13A C13 H13B 109.5
O4 C13 H13C 109.5
H13A C13 H13C 109.5
H13B C13 H13C 109.5
C19 C14 C15 119.37(17)
C19 C14 N2 124.10(16)
C15 C14 N2 116.49(16)
C16 C15 C14 120.46(17)
C16 C15 H15 119.8
C14 C15 H15 119.8
C17 C16 C15 119.54(17)
C17 C16 H16 120.2
C15 C16 H16 120.2
C16 C17 C18 121.04(18)
C16 C17 Br1 118.82(14)
C18 C17 Br1 120.13(14)
C17 C18 C19 119.60(16)
C17 C18 H18 120.2
C19 C18 H18 120.2
C18 C19 C14 119.96(17)
C18 C19 H19 120.0
C14 C19 H19 120.0
C7 N1 C6 112.18(15)
C7 N1 H1A 123.8(14)
C6 N1 H1A 123.9(14)
C10 N2 C14 132.62(16)
C10 N2 H2A 107.5(17)
C14 N2 H2A 119.9(17)
C9 O2 C8 111.32(13)
C12 O4 C13 114.86(14)

loop_
_geom_bond_atom_site_label_1
_geom_bond_atom_site_label_2
_geom_bond_distance
C1 C6 1.375(3)
C1 C2 1.386(3)
C1 H1 0.9300
C2 C3 1.368(3)
C2 H2 0.9300
C3 C4 1.396(3)
C3 H3 0.9300
C4 C5 1.372(3)
C4 H4 0.9300
C5 C6 1.383(2)
C5 C8 1.501(3)
C6 N1 1.409(2)
C7 O1 1.213(2)
C7 N1 1.336(2)
C7 C8 1.563(2)
C8 O2 1.446(2)
C8 C11 1.496(2)
C9 O3 1.185(2)
C9 O2 1.357(2)
C9 C10 1.497(2)
C10 N2 1.343(2)
C10 C11 1.356(2)
C11 C12 1.444(2)
C12 O5 1.214(2)
C12 O4 1.338(2)
C13 O4 1.442(2)
C13 H13A 0.9600
C13 H13B 0.9600
C13 H13C 0.9600
C14 C19 1.381(2)
C14 C15 1.389(3)
C14 N2 1.405(2)
C15 C16 1.370(3)
C15 H15 0.9300
C16 C17 1.366(3)
C16 H16 0.9300
C17 C18 1.375(3)
C17 Br1 1.8962(19)
C18 C19 1.379(3)
C18 H18 0.9300
C19 H19 0.9300
N1 H1A 0.92(2)
N2 H2A 0.84(3)

loop_
_geom_hbond_atom_site_label_D
_geom_hbond_atom_site_label_H
_geom_hbond_atom_site_label_A
_geom_hbond_site_symmetry_A
_geom_hbond_distance_DH
_geom_hbond_distance_HA
_geom_hbond_distance_DA
_geom_hbond_angle_DHA
N2 H2A O5 . 0.84(2) 2.06(3) 2.773(3) 143(2)
N1 H1A O1 2_567 0.92(2) 1.96(2) 2.869(3) 168(2)

loop_
_geom_torsion_atom_site_label_1
_geom_torsion_atom_site_label_2
_geom_torsion_atom_site_label_3
_geom_torsion_atom_site_label_4
_geom_torsion
C6 C1 C2 C3 -0.2(3)
C1 C2 C3 C4 -0.3(3)
C2 C3 C4 C5 0.6(3)
C3 C4 C5 C6 -0.4(3)
C3 C4 C5 C8 179.71(16)
C2 C1 C6 C5 0.4(3)
C2 C1 C6 N1 -178.36(18)
C4 C5 C6 C1 -0.1(3)
C8 C5 C6 C1 179.81(16)
C4 C5 C6 N1 178.90(16)
C8 C5 C6 N1 -1.22(19)
C4 C5 C8 O2 68.7(2)
C6 C5 C8 O2 -111.21(15)
C4 C5 C8 C11 -51.1(3)
C6 C5 C8 C11 129.05(16)
C4 C5 C8 C7 -177.83(18)
C6 C5 C8 C7 2.31(17)
O1 C7 C8 O2 -65.7(2)
N1 C7 C8 O2 113.77(15)
O1 C7 C8 C11 48.8(2)
N1 C7 C8 C11 -131.82(16)
O1 C7 C8 C5 177.89(16)
N1 C7 C8 C5 -2.69(17)
O3 C9 C10 N2 -2.8(3)
O2 C9 C10 N2 -179.46(16)
O3 C9 C10 C11 171.27(19)
O2 C9 C10 C11 -5.36(18)
N2 C10 C11 C12 5.7(3)
C9 C10 C11 C12 -168.42(15)
N2 C10 C11 C8 -179.68(17)
C9 C10 C11 C8 6.16(18)
O2 C8 C11 C10 -4.75(17)
C5 C8 C11 C10 118.62(17)
C7 C8 C11 C10 -120.97(16)
O2 C8 C11 C12 169.66(15)
C5 C8 C11 C12 -67.0(2)
C7 C8 C11 C12 53.4(2)
C10 C11 C12 O5 -1.3(3)
C8 C11 C12 O5 -174.99(16)
C10 C11 C12 O4 176.09(15)
C8 C11 C12 O4 2.4(2)
C19 C14 C15 C16 1.3(3)
N2 C14 C15 C16 179.03(17)
C14 C15 C16 C17 0.3(3)
C15 C16 C17 C18 -1.4(3)
C15 C16 C17 Br1 177.77(14)
C16 C17 C18 C19 0.7(3)
Br1 C17 C18 C19 -178.39(13)
C17 C18 C19 C14 0.9(3)
C15 C14 C19 C18 -1.9(3)
N2 C14 C19 C18 -179.48(17)
O1 C7 N1 C6 -178.44(17)
C8 C7 N1 C6 2.16(19)
C1 C6 N1 C7 178.22(18)
C5 C6 N1 C7 -0.7(2)
C11 C10 N2 C14 176.41(18)
C9 C10 N2 C14 -10.5(3)
C19 C14 N2 C10 -33.1(3)
C15 C14 N2 C10 149.3(2)
O3 C9 O2 C8 -174.71(15)
C10 C9 O2 C8 2.31(17)
C11 C8 O2 C9 1.26(17)
C5 C8 O2 C9 -126.86(14)
C7 C8 O2 C9 122.79(14)
O5 C12 O4 C13 -1.4(2)
C11 C12 O4 C13 -178.89(16)
